data_4331872
loop_
_publ_author_name
'Singh, Sanjay'
'Jancik, Vojtech'
'Roesky, Herbert W.'
'Herbst-Irmer, Regine'

_publ_section_title
;
 Synthesis, Characterization, and X-ray Crystal Structure of a Gallium
 Monohydroxide and a Hetero-bimetallic Gallium Zirconium Oxide
;
_journal_issue 3
_journal_name_full 'Inorganic Chemistry'
_journal_page_first 949
_journal_page_last 951
_journal_paper_doi 10.1021/ic051769l
_journal_volume 45
_journal_year 2006
_chemical_formula_sum 'C30 H45 Ga N2 O'
_chemical_formula_weight 519.40
_chemical_name_systematic
;

 ?

;
_space_group_IT_number 14
_symmetry_cell_setting monoclinic
_symmetry_space_group_name_Hall '-P 2ybc'
_symmetry_space_group_name_H-M 'P 1 21/c 1'
_atom_sites_solution_hydrogens geom
_atom_sites_solution_primary direct
_atom_sites_solution_secondary difmap
_audit_creation_method SHELXL-97
_cell_angle_alpha 90.00
_cell_angle_beta 92.09(2)
_cell_angle_gamma 90.00
_cell_formula_units_Z 4
_cell_length_a 8.943(2)
_cell_length_b 9.752(2)
_cell_length_c 33.182(4)
_cell_measurement_reflns_used 4120
_cell_measurement_temperature 100(2)
_cell_measurement_theta_max 59.08
_cell_measurement_theta_min 2.66
_cell_volume 2891.9(9)
_computing_cell_refinement 'Bruker AXS SAINT (v 7.01A, Bruker 2003)'
_computing_data_collection 'Proteum (v 1.40, Bruker 2002)'
_computing_data_reduction 'Bruker AXS SAINT (v 7.01A, Bruker 2003)'
_computing_molecular_graphics 'Bruker AXS SHELXTL (v 6.12)'
_computing_publication_material 'SHELXL-97 (Sheldrick, 1997)'
_computing_structure_refinement 'SHELXL-97 (Sheldrick, 1997)'
_computing_structure_solution 'SHELXS-97 (Sheldrick, 1990)'
_diffrn_ambient_temperature 100(2)
_diffrn_detector_area_resol_mean 5.602
_diffrn_measured_fraction_theta_full 0.989
_diffrn_measured_fraction_theta_max 0.989
_diffrn_measurement_device_type 'Bruker three circle diffractometer'
_diffrn_measurement_method 'omega scan'
_diffrn_radiation_monochromator 'mirror system'
_diffrn_radiation_source 'rotating anode'
_diffrn_radiation_type CuK\a
_diffrn_radiation_wavelength 1.54178
_diffrn_reflns_av_R_equivalents 0.0268
_diffrn_reflns_av_sigmaI/netI 0.0232
_diffrn_reflns_limit_h_max 9
_diffrn_reflns_limit_h_min -9
_diffrn_reflns_limit_k_max 10
_diffrn_reflns_limit_k_min -10
_diffrn_reflns_limit_l_max 35
_diffrn_reflns_limit_l_min -36
_diffrn_reflns_number 19318
_diffrn_reflns_theta_full 59.08
_diffrn_reflns_theta_max 59.08
_diffrn_reflns_theta_min 2.66
_diffrn_standards_decay_% 0
_diffrn_standards_interval_count 0
_diffrn_standards_interval_time 0
_diffrn_standards_number 0
_exptl_absorpt_coefficient_mu 1.462
_exptl_absorpt_correction_T_max 0.8676
_exptl_absorpt_correction_T_min 0.7587
_exptl_absorpt_correction_type multi-scan
_exptl_crystal_colour colorless
_exptl_crystal_density_diffrn 1.193
_exptl_crystal_density_method 'not measured'
_exptl_crystal_description block
_exptl_crystal_F_000 1112
_exptl_crystal_size_max 0.20
_exptl_crystal_size_mid 0.15
_exptl_crystal_size_min 0.10
_refine_diff_density_max 0.252
_refine_diff_density_min -0.302
_refine_diff_density_rms 0.056
_refine_ls_extinction_coef 0.00202(11)
_refine_ls_extinction_expression Fc^*^=kFc[1+0.001xFc^2^\l^3^/sin(2\q)]^-1/4^
_refine_ls_extinction_method SHELXL
_refine_ls_goodness_of_fit_ref 1.064
_refine_ls_hydrogen_treatment mixed
_refine_ls_matrix_type full
_refine_ls_number_parameters 327
_refine_ls_number_reflns 4120
_refine_ls_number_restraints 0
_refine_ls_restrained_S_all 1.064
_refine_ls_R_factor_all 0.0274
_refine_ls_R_factor_gt 0.0268
_refine_ls_shift/su_max 0.001
_refine_ls_shift/su_mean 0.000
_refine_ls_structure_factor_coef Fsqd
_refine_ls_weighting_details 'calc w=1/[\s^2^(Fo^2^)+(0.0305P)^2^+1.7733P] where P=(Fo^2^+2Fc^2^)/3'
_refine_ls_weighting_scheme calc
_refine_ls_wR_factor_gt 0.0666
_refine_ls_wR_factor_ref 0.0671
_reflns_number_gt 4020
_reflns_number_total 4120
_reflns_threshold_expression >2sigma(I)
_cod_data_source_file ic051769lsup1.cif
_cod_data_source_block Compound2
_cod_depositor_comments
;
The following automatic conversions were performed:

'_symmetry_cell_setting' value 'Monoclinic' changed to 'monoclinic'
according to /home/saulius/struct/CIF-dictionaries/cif_core.dic
dictionary named 'cif_core.dic' version 2.4.2 from 2011-04-26.

Automatic conversion script
Id: cif_fix_values 1891 2012-01-12 08:04:46Z andrius 
;
_cod_original_sg_symbol_H-M P2(1)/c
_cod_database_code 4331872

loop_
_symmetry_equiv_pos_as_xyz
'x, y, z'
'-x, y+1/2, -z+1/2'
'-x, -y, -z'
'x, -y-1/2, z-1/2'

loop_
_atom_site_label
_atom_site_type_symbol
_atom_site_fract_x
_atom_site_fract_y
_atom_site_fract_z
_atom_site_U_iso_or_equiv
_atom_site_adp_type
_atom_site_occupancy
_atom_site_symmetry_multiplicity
_atom_site_calc_flag
_atom_site_refinement_flags
_atom_site_disorder_assembly
_atom_site_disorder_group
Ga1 Ga 0.46206(2) 0.406981(19) 0.134799(5) 0.01796(10) Uani 1 1 d . . .
N1 N 0.40084(14) 0.23639(13) 0.10789(4) 0.0181(3) Uani 1 1 d . . .
O1 O 0.61203(14) 0.35036(13) 0.16997(4) 0.0271(3) Uani 1 1 d . . .
H1 H 0.670(3) 0.402(2) 0.1703(7) 0.041 Uiso 1 1 d . . .
C30 C 0.4955(2) 0.56332(19) 0.09964(5) 0.0278(4) Uani 1 1 d . . .
H30A H 0.4002 0.5914 0.0866 0.042 Uiso 0.66(2) 1 calc PR A 1
H30B H 0.5658 0.5375 0.0790 0.042 Uiso 0.66(2) 1 calc PR A 1
H30C H 0.5370 0.6397 0.1156 0.042 Uiso 0.66(2) 1 calc PR A 1
H30D H 0.6019 0.5877 0.1009 0.042 Uiso 0.34(2) 1 d PR A 2
H30E H 0.4362 0.6417 0.1085 0.042 Uiso 0.34(2) 1 d PR A 2
H30F H 0.4651 0.5395 0.0718 0.042 Uiso 0.34(2) 1 d PR A 2
C1 C 0.2857(2) 0.00700(17) 0.10891(5) 0.0258(4) Uani 1 1 d . . .
H1A H 0.3321 -0.0003 0.0827 0.039 Uiso 1 1 calc R . .
H1B H 0.1783 -0.0118 0.1056 0.039 Uiso 1 1 calc R . .
H1C H 0.3317 -0.0597 0.1276 0.039 Uiso 1 1 calc R . .
N2 N 0.28461(15) 0.42280(13) 0.16709(4) 0.0198(3) Uani 1 1 d . . .
C2 C 0.30875(17) 0.14976(17) 0.12545(5) 0.0194(3) Uani 1 1 d . . .
C3 C 0.22773(18) 0.18338(18) 0.15952(5) 0.0211(4) Uani 1 1 d . . .
H3A H 0.172(2) 0.114(2) 0.1698(6) 0.025 Uiso 1 1 d . . .
C4 C 0.20858(18) 0.31153(17) 0.17738(5) 0.0209(4) Uani 1 1 d . . .
C5 C 0.0954(2) 0.32091(19) 0.20993(5) 0.0289(4) Uani 1 1 d . . .
H5A H 0.0373 0.4056 0.2065 0.043 Uiso 0.74(2) 1 calc PR B 1
H5B H 0.1474 0.3214 0.2364 0.043 Uiso 0.74(2) 1 calc PR B 1
H5C H 0.0279 0.2418 0.2080 0.043 Uiso 0.74(2) 1 calc PR B 1
H5D H 0.1039 0.2402 0.2277 0.043 Uiso 0.26(2) 1 d PR B 2
H5E H -0.0064 0.3245 0.1977 0.043 Uiso 0.26(2) 1 d PR B 2
H5F H 0.1134 0.4042 0.2261 0.043 Uiso 0.26(2) 1 d PR B 2
C6 C 0.24223(18) 0.55675(17) 0.18180(5) 0.0215(4) Uani 1 1 d . . .
C7 C 0.3102(2) 0.60929(17) 0.21742(5) 0.0256(4) Uani 1 1 d . . .
C8 C 0.2633(2) 0.73780(18) 0.23090(5) 0.0297(4) Uani 1 1 d . . .
H8A H 0.3069 0.7749 0.2551 0.036 Uiso 1 1 calc R . .
C9 C 0.1550(2) 0.81133(18) 0.20969(5) 0.0290(4) Uani 1 1 d . . .
H9A H 0.1229 0.8974 0.2196 0.035 Uiso 1 1 calc R . .
C10 C 0.09297(19) 0.76045(18) 0.17401(5) 0.0268(4) Uani 1 1 d . . .
H10A H 0.0197 0.8129 0.1594 0.032 Uiso 1 1 calc R . .
C11 C 0.13611(18) 0.63311(18) 0.15905(5) 0.0230(4) Uani 1 1 d . . .
C12 C 0.0668(2) 0.57981(18) 0.11956(6) 0.0275(4) Uani 1 1 d . . .
H12A H 0.1256 0.4977 0.1114 0.033 Uiso 1 1 calc R . .
C13 C 0.0726(2) 0.6848(2) 0.08545(6) 0.0339(4) Uani 1 1 d . . .
H13A H 0.1764 0.7141 0.0823 0.051 Uiso 1 1 calc R . .
H13B H 0.0112 0.7644 0.0919 0.051 Uiso 1 1 calc R . .
H13C H 0.0342 0.6432 0.0603 0.051 Uiso 1 1 calc R . .
C14 C -0.0941(2) 0.5338(2) 0.12494(7) 0.0448(5) Uani 1 1 d . . .
H14A H -0.0960 0.4618 0.1455 0.067 Uiso 1 1 calc R . .
H14B H -0.1357 0.4979 0.0993 0.067 Uiso 1 1 calc R . .
H14C H -0.1541 0.6120 0.1334 0.067 Uiso 1 1 calc R . .
C15 C 0.4338(2) 0.53359(19) 0.24065(5) 0.0323(4) Uani 1 1 d . . .
H15A H 0.4469 0.4421 0.2276 0.039 Uiso 1 1 calc R . .
C16 C 0.3954(3) 0.5095(2) 0.28485(6) 0.0515(6) Uani 1 1 d . . .
H16A H 0.3001 0.4602 0.2859 0.077 Uiso 1 1 calc R . .
H16B H 0.3869 0.5980 0.2986 0.077 Uiso 1 1 calc R . .
H16C H 0.4747 0.4550 0.2983 0.077 Uiso 1 1 calc R . .
C17 C 0.5816(2) 0.6123(2) 0.23833(7) 0.0431(5) Uani 1 1 d . . .
H17A H 0.6046 0.6271 0.2100 0.065 Uiso 1 1 calc R . .
H17B H 0.6622 0.5590 0.2516 0.065 Uiso 1 1 calc R . .
H17C H 0.5726 0.7010 0.2519 0.065 Uiso 1 1 calc R . .
C18 C 0.47087(18) 0.20399(16) 0.07038(5) 0.0203(4) Uani 1 1 d . . .
C19 C 0.60762(19) 0.13307(17) 0.07090(5) 0.0229(4) Uani 1 1 d . . .
C20 C 0.6770(2) 0.11464(18) 0.03419(5) 0.0285(4) Uani 1 1 d . . .
H20A H 0.7700 0.0676 0.0338 0.034 Uiso 1 1 calc R . .
C21 C 0.6132(2) 0.16344(19) -0.00147(5) 0.0314(4) Uani 1 1 d . . .
H21A H 0.6623 0.1501 -0.0261 0.038 Uiso 1 1 calc R . .
C22 C 0.4783(2) 0.23155(18) -0.00139(5) 0.0294(4) Uani 1 1 d . . .
H22A H 0.4345 0.2635 -0.0262 0.035 Uiso 1 1 calc R . .
C23 C 0.40466(19) 0.25451(17) 0.03425(5) 0.0240(4) Uani 1 1 d . . .
C24 C 0.2546(2) 0.3281(2) 0.03339(5) 0.0313(4) Uani 1 1 d . . .
H24A H 0.2407 0.3676 0.0608 0.038 Uiso 1 1 calc R . .
C25 C 0.2452(2) 0.4461(2) 0.00313(6) 0.0385(5) Uani 1 1 d . . .
H25A H 0.3306 0.5077 0.0078 0.058 Uiso 1 1 calc R . .
H25B H 0.1519 0.4969 0.0065 0.058 Uiso 1 1 calc R . .
H25C H 0.2471 0.4093 -0.0243 0.058 Uiso 1 1 calc R . .
C26 C 0.1265(2) 0.2270(2) 0.02468(7) 0.0492(6) Uani 1 1 d . . .
H26A H 0.1299 0.1541 0.0450 0.074 Uiso 1 1 calc R . .
H26B H 0.1370 0.1868 -0.0021 0.074 Uiso 1 1 calc R . .
H26C H 0.0307 0.2754 0.0256 0.074 Uiso 1 1 calc R . .
C27 C 0.6796(2) 0.07393(18) 0.10909(5) 0.0259(4) Uani 1 1 d . . .
H27A H 0.6167 0.1005 0.1321 0.031 Uiso 1 1 calc R . .
C28 C 0.6847(2) -0.08341(19) 0.10726(6) 0.0353(5) Uani 1 1 d . . .
H28A H 0.5839 -0.1190 0.1013 0.053 Uiso 1 1 calc R . .
H28B H 0.7220 -0.1195 0.1333 0.053 Uiso 1 1 calc R . .
H28C H 0.7515 -0.1121 0.0861 0.053 Uiso 1 1 calc R . .
C29 C 0.8373(2) 0.1295(2) 0.11764(6) 0.0395(5) Uani 1 1 d . . .
H29A H 0.8341 0.2299 0.1188 0.059 Uiso 1 1 calc R . .
H29B H 0.9026 0.1007 0.0961 0.059 Uiso 1 1 calc R . .
H29C H 0.8764 0.0937 0.1435 0.059 Uiso 1 1 calc R . .

loop_
_atom_site_aniso_label
_atom_site_aniso_U_11
_atom_site_aniso_U_22
_atom_site_aniso_U_33
_atom_site_aniso_U_23
_atom_site_aniso_U_13
_atom_site_aniso_U_12
Ga1 0.01986(14) 0.01875(14) 0.01526(14) 0.00001(7) 0.00059(8) -0.00192(7)
N1 0.0199(7) 0.0197(7) 0.0146(7) -0.0007(5) 0.0003(5) 0.0002(6)
O1 0.0271(7) 0.0282(7) 0.0255(6) 0.0018(5) -0.0048(5) -0.0037(5)
C30 0.0302(10) 0.0276(9) 0.0255(9) 0.0054(8) 0.0007(7) -0.0038(8)
C1 0.0315(10) 0.0222(9) 0.0239(9) -0.0029(7) 0.0046(7) -0.0043(7)
N2 0.0229(7) 0.0196(7) 0.0170(7) -0.0006(5) 0.0011(6) 0.0003(6)
C2 0.0190(8) 0.0209(9) 0.0179(8) 0.0020(7) -0.0039(6) -0.0001(7)
C3 0.0222(9) 0.0208(9) 0.0202(9) 0.0032(7) 0.0014(7) -0.0042(7)
C4 0.0217(8) 0.0240(9) 0.0169(8) 0.0019(7) -0.0003(6) -0.0002(7)
C5 0.0335(10) 0.0264(9) 0.0277(9) 0.0002(8) 0.0117(8) -0.0008(8)
C6 0.0247(9) 0.0197(8) 0.0207(9) 0.0000(7) 0.0081(7) -0.0017(7)
C7 0.0364(10) 0.0232(9) 0.0175(9) 0.0005(7) 0.0045(7) -0.0016(7)
C8 0.0445(11) 0.0250(9) 0.0198(9) -0.0028(7) 0.0055(8) -0.0022(8)
C9 0.0389(11) 0.0206(9) 0.0283(10) -0.0020(7) 0.0131(8) 0.0003(8)
C10 0.0252(9) 0.0240(9) 0.0319(10) 0.0025(8) 0.0074(7) 0.0016(7)
C11 0.0214(9) 0.0224(9) 0.0257(9) 0.0005(7) 0.0064(7) -0.0025(7)
C12 0.0242(9) 0.0237(9) 0.0340(10) -0.0029(7) -0.0048(8) 0.0017(7)
C13 0.0342(10) 0.0372(11) 0.0299(10) -0.0020(8) -0.0054(8) -0.0017(8)
C14 0.0336(11) 0.0433(13) 0.0567(14) 0.0069(10) -0.0089(10) -0.0122(10)
C15 0.0531(12) 0.0241(9) 0.0192(9) -0.0030(7) -0.0063(8) 0.0046(9)
C16 0.0939(18) 0.0397(12) 0.0205(10) -0.0010(9) -0.0044(11) 0.0158(12)
C17 0.0508(13) 0.0302(11) 0.0466(13) -0.0069(9) -0.0217(10) 0.0037(9)
C18 0.0241(9) 0.0193(8) 0.0176(8) -0.0027(7) 0.0031(7) -0.0050(7)
C19 0.0248(9) 0.0191(8) 0.0251(9) -0.0043(7) 0.0037(7) -0.0038(7)
C20 0.0296(10) 0.0252(9) 0.0313(10) -0.0048(8) 0.0098(8) -0.0013(8)
C21 0.0428(11) 0.0287(10) 0.0236(9) -0.0040(8) 0.0134(8) -0.0043(8)
C22 0.0415(11) 0.0284(10) 0.0183(9) -0.0003(7) 0.0020(8) -0.0041(8)
C23 0.0295(9) 0.0235(9) 0.0189(9) -0.0014(7) -0.0003(7) -0.0028(7)
C24 0.0352(10) 0.0400(11) 0.0186(9) 0.0011(8) -0.0018(7) 0.0075(8)
C25 0.0404(12) 0.0376(11) 0.0368(11) 0.0035(9) -0.0091(9) 0.0029(9)
C26 0.0317(11) 0.0583(14) 0.0574(14) 0.0250(12) -0.0017(10) -0.0016(10)
C27 0.0239(9) 0.0281(9) 0.0259(9) -0.0027(7) 0.0020(7) 0.0029(7)
C28 0.0390(11) 0.0310(11) 0.0357(11) 0.0022(8) -0.0014(9) 0.0073(8)
C29 0.0287(10) 0.0448(12) 0.0445(12) -0.0051(10) -0.0043(9) 0.0012(9)

loop_
_atom_type_symbol
_atom_type_description
_atom_type_scat_dispersion_real
_atom_type_scat_dispersion_imag
_atom_type_scat_source
C C 0.0181 0.0091 'International Tables Vol C Tables 4.2.6.8 and 6.1.1.4'
H H 0.0000 0.0000 'International Tables Vol C Tables 4.2.6.8 and 6.1.1.4'
N N 0.0311 0.0180 'International Tables Vol C Tables 4.2.6.8 and 6.1.1.4'
O O 0.0492 0.0322 'International Tables Vol C Tables 4.2.6.8 and 6.1.1.4'
Ga Ga -1.2846 0.7763 'International Tables Vol C Tables 4.2.6.8 and 6.1.1.4'

loop_
_geom_angle_atom_site_label_1
_geom_angle_atom_site_label_2
_geom_angle_atom_site_label_3
_geom_angle
O1 Ga1 C30 119.52(7)
O1 Ga1 N2 105.37(6)
C30 Ga1 N2 114.32(7)
O1 Ga1 N1 102.75(6)
C30 Ga1 N1 115.99(7)
N2 Ga1 N1 95.63(5)
C2 N1 C18 122.16(13)
C2 N1 Ga1 120.53(11)
C18 N1 Ga1 117.06(10)
H1 O1 Ga1 108.0(19)
C4 N2 C6 120.39(13)
C4 N2 Ga1 120.59(11)
C6 N2 Ga1 118.91(10)
N1 C2 C3 123.43(15)
N1 C2 C1 120.39(14)
C3 C2 C1 116.17(14)
C4 C3 C2 128.74(16)
N2 C4 C3 123.29(15)
N2 C4 C5 119.73(15)
C3 C4 C5 116.98(15)
C11 C6 C7 121.43(16)
C11 C6 N2 118.47(15)
C7 C6 N2 120.07(15)
C8 C7 C6 118.01(17)
C8 C7 C15 119.63(16)
C6 C7 C15 122.33(15)
C9 C8 C7 121.04(17)
C8 C9 C10 120.27(16)
C9 C10 C11 121.09(17)
C10 C11 C6 118.05(16)
C10 C11 C12 120.06(16)
C6 C11 C12 121.88(15)
C11 C12 C14 110.90(16)
C11 C12 C13 112.65(15)
C14 C12 C13 110.02(16)
C7 C15 C17 110.17(15)
C7 C15 C16 112.07(17)
C17 C15 C16 110.33(17)
C19 C18 C23 121.48(15)
C19 C18 N1 120.03(14)
C23 C18 N1 118.30(14)
C20 C19 C18 117.80(16)
C20 C19 C27 119.43(15)
C18 C19 C27 122.75(15)
C21 C20 C19 121.31(17)
C22 C21 C20 119.99(16)
C21 C22 C23 121.36(17)
C22 C23 C18 118.05(16)
C22 C23 C24 120.26(15)
C18 C23 C24 121.66(15)
C23 C24 C25 113.26(16)
C23 C24 C26 110.69(16)
C25 C24 C26 109.76(16)
C19 C27 C29 112.42(15)
C19 C27 C28 111.06(15)
C29 C27 C28 109.47(16)

loop_
_geom_bond_atom_site_label_1
_geom_bond_atom_site_label_2
_geom_bond_distance
Ga1 O1 1.8307(13)
Ga1 C30 1.9494(17)
Ga1 N2 1.9531(14)
Ga1 N1 1.9568(13)
N1 C2 1.329(2)
N1 C18 1.448(2)
O1 H1 0.72(2)
C1 C2 1.508(2)
N2 C4 1.332(2)
N2 C6 1.450(2)
C2 C3 1.404(2)
C3 C4 1.396(2)
C4 C5 1.510(2)
C6 C11 1.405(2)
C6 C7 1.406(2)
C7 C8 1.400(3)
C7 C15 1.516(3)
C8 C9 1.378(3)
C9 C10 1.381(3)
C10 C11 1.397(3)
C11 C12 1.521(2)
C12 C14 1.524(3)
C12 C13 1.528(3)
C15 C17 1.533(3)
C15 C16 1.536(3)
C18 C19 1.405(2)
C18 C23 1.407(2)
C19 C20 1.399(2)
C19 C27 1.514(2)
C20 C21 1.379(3)
C21 C22 1.377(3)
C22 C23 1.392(2)
C23 C24 1.521(3)
C24 C25 1.527(3)
C24 C26 1.531(3)
C27 C29 1.528(3)
C27 C28 1.536(3)
